data_7242944
loop_
_publ_author_name
'Bristow, Jonathan C.'
'Cliff, Stacey V. A.'
'Yang, Songjie'
'Wallis, John D.'

_publ_section_title
;
 Interaction, bond formation or reaction between a dimethylamino group and
 an adjacent alkene or aldehyde group in aromatic systems controlled by
 remote molecular constraints
;
_journal_issue 25
_journal_name_full CrystEngComm
_journal_page_first 4500
_journal_page_last 4512
_journal_paper_doi 10.1039/D1CE00377A
_journal_volume 23
_journal_year 2021
_chemical_absolute_configuration ad
_chemical_formula_moiety 'Cl, C H2 Cl2, C25 H22 N O'
_chemical_formula_sum 'C26 H24 Cl3 N O'
_chemical_formula_weight 472.81
_chemical_name_systematic
;
2-hydroxy-1,1-dimethyl-5,6-diphenyl-1,2-dihydrobenzo[cd]indol-1-ium chloride
;
_chemical_temperature_decomposition 423
_space_group_crystal_system orthorhombic
_space_group_IT_number 19
_space_group_name_Hall 'P 2ac 2ab'
_space_group_name_H-M_alt 'P 21 21 21'
_atom_sites_solution_hydrogens geom
_audit_creation_date 2019-09-24
_audit_creation_method
;
Olex2 1.2
(compiled 2018.05.29 svn.r3508 for OlexSys, GUI svn.r5506)
;
_audit_update_record
;
2021-03-09 deposited with the CCDC.	2021-05-27 downloaded from the CCDC.
;
_cell_angle_alpha 90
_cell_angle_beta 90
_cell_angle_gamma 90
_cell_formula_units_Z 4
_cell_length_a 6.1138(3)
_cell_length_b 11.1707(5)
_cell_length_c 33.8350(17)
_cell_measurement_reflns_used 3212
_cell_measurement_temperature 150.01(10)
_cell_measurement_theta_max 27.0330
_cell_measurement_theta_min 2.5660
_cell_volume 2310.78(19)
_computing_cell_refinement 'CrysAlisPro 1.171.39.46 (Rigaku OD, 2018)'
_computing_data_collection 'CrysAlisPro 1.171.39.46 (Rigaku OD, 2018)'
_computing_data_reduction 'CrysAlisPro 1.171.39.46 (Rigaku OD, 2018)'
_computing_molecular_graphics 'Olex2 (Dolomanov et al., 2009)'
_computing_publication_material 'Olex2 (Dolomanov et al., 2009)'
_computing_structure_refinement 'ShelXL (Sheldrick, 2015)'
_computing_structure_solution 'ShelXT (Sheldrick, 2015)'
_diffrn_ambient_environment N~2~
_diffrn_ambient_temperature 150.01(10)
_diffrn_detector 'CCD plate'
_diffrn_detector_area_resol_mean 15.9832
_diffrn_detector_type Sapphire3
_diffrn_measured_fraction_theta_full 0.999
_diffrn_measured_fraction_theta_max 0.999
_diffrn_measurement_details
;
List of Runs (angles in degrees, time in seconds):

  # Type    Start    End  Width  t~exp~   \w     \q     \k     \f   Frames
#--------------------------------------------------------------------------
  1  \w    -39.00  49.00   1.00   30.00    --  -19.89  37.00 -30.00   88
  2  \w     35.00  92.00   1.00   30.00    --   20.05 178.00-120.00   57
  3  \w     -9.00  91.00   1.00   30.00    --   20.05  19.00  60.00  100
  4  \w     32.00  87.00   1.00   30.00    --   20.05-178.00 120.00   55
;
_diffrn_measurement_device 'four-circle diffractometer'
_diffrn_measurement_device_type 'Xcalibur, Sapphire3, Gemini'
_diffrn_measurement_method '\w scans'
_diffrn_orient_matrix_type 'CrysAlisPro convention (1999,Acta A55,543-557)'
_diffrn_orient_matrix_UB_11 -0.0429832000
_diffrn_orient_matrix_UB_12 -0.0113918000
_diffrn_orient_matrix_UB_13 -0.0190938000
_diffrn_orient_matrix_UB_21 0.0797658000
_diffrn_orient_matrix_UB_22 0.0386066000
_diffrn_orient_matrix_UB_23 -0.0083365000
_diffrn_orient_matrix_UB_31 0.0725341000
_diffrn_orient_matrix_UB_32 -0.0491450000
_diffrn_orient_matrix_UB_33 -0.0021254000
_diffrn_radiation_monochromator graphite
_diffrn_radiation_probe x-ray
_diffrn_radiation_type MoK\a
_diffrn_radiation_wavelength 0.71073
_diffrn_reflns_av_R_equivalents 0.0536
_diffrn_reflns_av_unetI/netI 0.0835
_diffrn_reflns_Laue_measured_fraction_full 0.999
_diffrn_reflns_Laue_measured_fraction_max 0.999
_diffrn_reflns_limit_h_max 8
_diffrn_reflns_limit_h_min -7
_diffrn_reflns_limit_k_max 14
_diffrn_reflns_limit_k_min -14
_diffrn_reflns_limit_l_max 45
_diffrn_reflns_limit_l_min -45
_diffrn_reflns_number 15877
_diffrn_reflns_point_group_measured_fraction_full 0.999
_diffrn_reflns_point_group_measured_fraction_max 0.997
_diffrn_reflns_theta_full 25.242
_diffrn_reflns_theta_max 28.277
_diffrn_reflns_theta_min 2.185
_diffrn_source 'fine-focus sealed X-ray tube'
_diffrn_source_type 'Enhance (Mo) X-ray Source'
_exptl_absorpt_coefficient_mu 0.415
_exptl_absorpt_correction_T_max 1.000
_exptl_absorpt_correction_T_min 0.901
_exptl_absorpt_correction_type gaussian
_exptl_absorpt_process_details
;
CrysAlisPro 1.171.39.46 (Rigaku Oxford Diffraction, 2018)
Numerical absorption correction based on gaussian integration over
			a multifaceted crystal model
Empirical absorption correction using spherical harmonics,
 implemented in SCALE3 ABSPACK scaling algorithm.
;
_exptl_crystal_colour colourless
_exptl_crystal_colour_primary colourless
_exptl_crystal_density_diffrn 1.359
_exptl_crystal_description plate
_exptl_crystal_F_000 984
_exptl_crystal_recrystallization_method 'Re-crystallisation from solvent: DCM'
_exptl_crystal_size_max 0.402
_exptl_crystal_size_mid 0.136
_exptl_crystal_size_min 0.074
_refine_diff_density_max 0.492
_refine_diff_density_min -0.637
_refine_diff_density_rms 0.059
_refine_ls_abs_structure_details
;
 Flack x determined using 1156 quotients [(I+)-(I-)]/[(I+)+(I-)]
 (Parsons, Flack and Wagner, Acta Cryst. B69 (2013) 249-259).
;
_refine_ls_abs_structure_Flack -0.02(4)
_refine_ls_extinction_method none
_refine_ls_goodness_of_fit_ref 1.023
_refine_ls_hydrogen_treatment constr
_refine_ls_matrix_type full
_refine_ls_number_parameters 283
_refine_ls_number_reflns 5702
_refine_ls_number_restraints 0
_refine_ls_restrained_S_all 1.023
_refine_ls_R_factor_all 0.0918
_refine_ls_R_factor_gt 0.0594
_refine_ls_shift/su_max 0.000
_refine_ls_shift/su_mean 0.000
_refine_ls_structure_factor_coef Fsqd
_refine_ls_weighting_details 'w=1/[\s^2^(Fo^2^)+(0.0456P)^2^+0.1274P] where P=(Fo^2^+2Fc^2^)/3'
_refine_ls_weighting_scheme calc
_refine_ls_wR_factor_gt 0.1074
_refine_ls_wR_factor_ref 0.1217
_reflns_Friedel_coverage 0.730
_reflns_Friedel_fraction_full 0.999
_reflns_Friedel_fraction_max 0.993
_reflns_number_gt 4042
_reflns_number_total 5702
_reflns_threshold_expression 'I > 2\s(I)'
_cod_data_source_file d1ce00377a2.cif
_cod_data_source_block jb431filter
_cod_depositor_comments
;
The following automatic conversions were performed:

data name '_chemical_melting_point' was changed to
'_chemical_temperature_decomposition' since the value had been '423
dec.'. The value '423 dec.' was changed to '423'.

Automatic conversion script
Id: cif_fix_values 7556 2019-12-06 15:28:31Z antanas 

 Adding full bibliography for 7242927--7242944.cif.
;
_cod_database_code 7242944
_shelx_shelxl_version_number 2016/6
_chemical_oxdiff_formula 'C25 H22 O1 N1 Cl1'
_chemical_oxdiff_usercomment 'Colourless Plate'
_shelx_space_group_comment
;
The symmetry employed for this shelxl refinement is uniquely defined
by the following loop, which should always be used as a source of
symmetry information in preference to the above space-group names.
They are only intended as comments.
;
_reflns_odcompleteness_completeness 99.85
_reflns_odcompleteness_iscentric 1
_reflns_odcompleteness_theta 28.22
_olex2_refinement_description
;
1. Fixed Uiso
 At 1.2 times of:
  All C(H) groups, All C(H,H) groups
 At 1.5 times of:
  All C(H,H,H) groups, All O(H) groups
2.a Ternary CH refined with riding coordinates:
 C25(H25)
2.b Secondary CH2 refined with riding coordinates:
 C26(H26A,H26B)
2.c Aromatic/amide H refined with riding coordinates:
 C2(H2), C3(H3), C7(H7), C8(H8), C14(H14), C15(H15), C16(H16), C17(H17),
 C18(H18), C20(H20), C21(H21), C22(H22), C23(H23), C24(H24)
2.d Idealised Me refined as rotating group:
 C11(H11A,H11B,H11C), C12(H12A,H12B,H12C)
2.e Idealised tetrahedral OH refined as rotating group:
 O1(H1)
;
_olex2_submission_special_instructions 'No special instructions were received'
_oxdiff_exptl_absorpt_empirical_details
;
Empirical correction (ABSPACK) includes:
- Absorption correction using spherical harmonics
- Frame scaling
;
_oxdiff_exptl_absorpt_empirical_full_max 1.102
_oxdiff_exptl_absorpt_empirical_full_min 0.839

loop_
_space_group_symop_operation_xyz
'x, y, z'
'-x+1/2, -y, z+1/2'
'-x, y+1/2, -z+1/2'
'x+1/2, -y+1/2, -z'

loop_
_atom_site_label
_atom_site_type_symbol
_atom_site_fract_x
_atom_site_fract_y
_atom_site_fract_z
_atom_site_U_iso_or_equiv
_atom_site_adp_type
_atom_site_occupancy
_atom_site_site_symmetry_order
_atom_site_calc_flag
_atom_site_refinement_flags_posn
_atom_site_refinement_flags_adp
_atom_site_refinement_flags_occupancy
_atom_site_disorder_assembly
_atom_site_disorder_group
Cl1 Cl 0.68983(17) 0.50784(9) 0.21853(3) 0.0324(2) Uani 1 1 d . . . . .
Cl2 Cl 0.7980(2) 1.01206(12) 0.34858(4) 0.0607(4) Uani 1 1 d . . . . .
Cl3 Cl 1.1725(3) 1.03672(15) 0.40178(4) 0.0879(6) Uani 1 1 d . . . . .
C26 C 1.0400(8) 0.9470(4) 0.36709(14) 0.0382(11) Uani 1 1 d . . . . .
H26A H 1.004648 0.870720 0.379184 0.046 Uiso 1 1 calc R . . . .
H26B H 1.138866 0.931721 0.345251 0.046 Uiso 1 1 calc R . . . .
O1 O -0.0792(5) 0.5544(3) 0.29261(10) 0.0450(9) Uani 1 1 d . . . . .
H1 H -0.157540 0.552978 0.272938 0.067 Uiso 1 1 calc GR . . . .
N1 N 0.1629(5) 0.3785(3) 0.28981(9) 0.0230(7) Uani 1 1 d . . . . .
C1 C 0.3133(7) 0.3710(3) 0.32374(11) 0.0225(8) Uani 1 1 d . . . . .
C2 C 0.3830(7) 0.2723(4) 0.34289(12) 0.0255(9) Uani 1 1 d . . . . .
H2 H 0.341444 0.195851 0.335026 0.031 Uiso 1 1 calc R . . . .
C3 C 0.5223(7) 0.2914(4) 0.37552(12) 0.0275(10) Uani 1 1 d . . . . .
H3 H 0.570372 0.224687 0.389479 0.033 Uiso 1 1 calc R . . . .
C4 C 0.5921(6) 0.4028(4) 0.38811(12) 0.0229(9) Uani 1 1 d . . . . .
C5 C 0.5272(6) 0.5072(4) 0.36613(11) 0.0209(8) Uani 1 1 d . . . . .
C6 C 0.5842(6) 0.6307(4) 0.37146(12) 0.0224(9) Uani 1 1 d . . . . .
C7 C 0.4907(7) 0.7160(4) 0.34704(12) 0.0272(10) Uani 1 1 d . . . . .
H7 H 0.529380 0.795560 0.351034 0.033 Uiso 1 1 calc R . . . .
C8 C 0.3415(7) 0.6904(4) 0.31667(12) 0.0279(9) Uani 1 1 d . . . . .
H8 H 0.280250 0.750904 0.301385 0.034 Uiso 1 1 calc R . . . .
C9 C 0.2904(7) 0.5736(3) 0.31053(11) 0.0247(9) Uani 1 1 d . . . . .
C10 C 0.3823(6) 0.4856(3) 0.33439(11) 0.0214(8) Uani 1 1 d . . . . .
C11 C -0.0466(7) 0.3151(4) 0.29818(13) 0.0364(11) Uani 1 1 d . . . . .
H11A H -0.019305 0.230857 0.300775 0.055 Uiso 1 1 calc GR . . . .
H11B H -0.147184 0.328540 0.276843 0.055 Uiso 1 1 calc GR . . . .
H11C H -0.108355 0.345154 0.322312 0.055 Uiso 1 1 calc GR . . . .
C12 C 0.2649(7) 0.3254(4) 0.25352(11) 0.0316(10) Uani 1 1 d . . . . .
H12A H 0.393188 0.370267 0.246590 0.047 Uiso 1 1 calc GR . . . .
H12B H 0.162097 0.328187 0.232096 0.047 Uiso 1 1 calc GR . . . .
H12C H 0.304690 0.243719 0.258651 0.047 Uiso 1 1 calc GR . . . .
C13 C 0.7289(6) 0.4029(3) 0.42463(12) 0.0241(9) Uani 1 1 d . . . . .
C14 C 0.9256(7) 0.3404(4) 0.42502(14) 0.0343(11) Uani 1 1 d . . . . .
H14 H 0.972815 0.301122 0.402339 0.041 Uiso 1 1 calc R . . . .
C15 C 1.0507(8) 0.3363(5) 0.45883(15) 0.0430(13) Uani 1 1 d . . . . .
H15 H 1.183164 0.295415 0.458635 0.052 Uiso 1 1 calc R . . . .
C16 C 0.9818(9) 0.3922(5) 0.49301(15) 0.0446(13) Uani 1 1 d . . . . .
H16 H 1.066398 0.388722 0.515823 0.054 Uiso 1 1 calc R . . . .
C17 C 0.7873(9) 0.4529(4) 0.49288(13) 0.0391(11) Uani 1 1 d . . . . .
H17 H 0.739825 0.490858 0.515796 0.047 Uiso 1 1 calc R . . . .
C18 C 0.6604(7) 0.4586(4) 0.45904(12) 0.0297(10) Uani 1 1 d . . . . .
H18 H 0.528467 0.499949 0.459419 0.036 Uiso 1 1 calc R . . . .
C19 C 0.7438(6) 0.6755(3) 0.40130(11) 0.0219(9) Uani 1 1 d . . . . .
C20 C 0.9558(7) 0.6312(4) 0.40345(12) 0.0269(9) Uani 1 1 d . . . . .
H20 H 1.001343 0.572255 0.385862 0.032 Uiso 1 1 calc R . . . .
C21 C 1.0985(7) 0.6741(4) 0.43152(13) 0.0309(10) Uani 1 1 d . . . . .
H21 H 1.238809 0.642231 0.433036 0.037 Uiso 1 1 calc R . . . .
C22 C 1.0383(8) 0.7630(4) 0.45731(14) 0.0355(11) Uani 1 1 d . . . . .
H22 H 1.136349 0.790832 0.476213 0.043 Uiso 1 1 calc R . . . .
C23 C 0.8293(8) 0.8108(4) 0.45482(12) 0.0319(10) Uani 1 1 d . . . . .
H23 H 0.787006 0.872380 0.471673 0.038 Uiso 1 1 calc R . . . .
C24 C 0.6840(7) 0.7663(3) 0.42706(12) 0.0268(9) Uani 1 1 d . . . . .
H24 H 0.543471 0.797911 0.425677 0.032 Uiso 1 1 calc R . . . .
C25 C 0.1269(6) 0.5202(3) 0.28260(12) 0.0249(9) Uani 1 1 d . . . . .
H25 H 0.160296 0.542039 0.255204 0.030 Uiso 1 1 calc R . . . .

loop_
_atom_site_aniso_label
_atom_site_aniso_U_11
_atom_site_aniso_U_22
_atom_site_aniso_U_33
_atom_site_aniso_U_23
_atom_site_aniso_U_13
_atom_site_aniso_U_12
Cl1 0.0416(5) 0.0250(5) 0.0305(5) 0.0023(4) -0.0040(5) -0.0054(5)
Cl2 0.0500(7) 0.0406(8) 0.0914(11) 0.0208(7) 0.0133(7) 0.0072(7)
Cl3 0.1567(17) 0.0629(10) 0.0441(8) 0.0120(7) -0.0232(10) -0.0612(12)
C26 0.051(3) 0.027(3) 0.037(3) 0.000(2) 0.003(2) -0.004(2)
O1 0.0395(18) 0.048(2) 0.047(2) -0.0135(17) -0.0099(16) 0.0077(18)
N1 0.0254(18) 0.0209(18) 0.0225(18) 0.0006(13) -0.0017(14) -0.0054(15)
C1 0.026(2) 0.023(2) 0.0181(19) -0.0025(15) 0.0015(17) -0.004(2)
C2 0.035(2) 0.015(2) 0.027(2) -0.0027(16) 0.0004(18) -0.0035(19)
C3 0.035(2) 0.020(2) 0.027(2) 0.0014(17) -0.0021(19) 0.004(2)
C4 0.028(2) 0.018(2) 0.023(2) 0.0006(16) 0.0042(17) 0.0018(18)
C5 0.0209(17) 0.019(2) 0.0223(19) 0.0000(16) 0.0023(15) 0.0016(18)
C6 0.022(2) 0.020(2) 0.025(2) -0.0022(17) 0.0045(17) 0.0031(18)
C7 0.034(2) 0.015(2) 0.032(2) -0.0018(17) -0.0025(19) -0.0025(19)
C8 0.035(2) 0.022(2) 0.026(2) 0.0057(17) -0.0036(19) 0.002(2)
C9 0.031(2) 0.024(2) 0.0193(19) 0.0033(15) 0.0002(18) 0.002(2)
C10 0.0253(19) 0.018(2) 0.0209(19) -0.0002(16) 0.0040(15) -0.0011(18)
C11 0.032(2) 0.043(3) 0.033(3) 0.010(2) -0.001(2) -0.012(2)
C12 0.048(3) 0.026(2) 0.020(2) -0.0044(16) 0.0047(19) -0.002(2)
C13 0.027(2) 0.0181(19) 0.027(2) 0.0048(16) -0.0001(17) -0.0022(18)
C14 0.036(2) 0.032(3) 0.034(3) 0.000(2) -0.005(2) 0.008(2)
C15 0.039(3) 0.039(3) 0.051(3) 0.007(2) -0.012(2) 0.012(2)
C16 0.059(3) 0.039(3) 0.036(3) 0.010(2) -0.021(2) -0.005(3)
C17 0.064(3) 0.030(2) 0.023(2) 0.0006(18) -0.004(2) -0.002(3)
C18 0.036(2) 0.026(2) 0.027(2) 0.0042(17) 0.0031(19) -0.001(2)
C19 0.024(2) 0.022(2) 0.021(2) 0.0022(15) 0.0021(15) -0.0062(17)
C20 0.030(2) 0.023(2) 0.027(2) 0.0043(18) 0.0051(19) -0.0011(19)
C21 0.026(2) 0.029(2) 0.037(3) 0.011(2) -0.0045(19) -0.005(2)
C22 0.040(3) 0.033(3) 0.034(3) 0.006(2) -0.010(2) -0.017(2)
C23 0.044(3) 0.027(2) 0.024(2) -0.0025(17) 0.000(2) -0.008(2)
C24 0.028(2) 0.023(2) 0.030(2) 0.0020(17) 0.0017(19) -0.002(2)
C25 0.029(2) 0.018(2) 0.028(2) 0.0008(17) -0.0024(17) 0.0011(18)

loop_
_atom_type_symbol
_atom_type_description
_atom_type_scat_dispersion_real
_atom_type_scat_dispersion_imag
_atom_type_scat_source
C C 0.0033 0.0016 'International Tables Vol C Tables 4.2.6.8 and 6.1.1.4'
H H 0.0000 0.0000 'International Tables Vol C Tables 4.2.6.8 and 6.1.1.4'
Cl Cl 0.1484 0.1585 'International Tables Vol C Tables 4.2.6.8 and 6.1.1.4'
N N 0.0061 0.0033 'International Tables Vol C Tables 4.2.6.8 and 6.1.1.4'
O O 0.0106 0.0060 'International Tables Vol C Tables 4.2.6.8 and 6.1.1.4'

loop_
_exptl_crystal_face_index_h
_exptl_crystal_face_index_k
_exptl_crystal_face_index_l
_exptl_crystal_face_perp_dist
0 5 45 0.0363
0 -5 -45 0.0378
6 -11 12 0.1540
-6 11 -16 0.1268
-1 16 -2 0.0551
1 -16 2 0.0551
8 1 -12 0.1864
-8 -1 12 0.1864
-1 -15 5 0.0546

loop_
_geom_angle_atom_site_label_1
_geom_angle_atom_site_label_2
_geom_angle_atom_site_label_3
_geom_angle
_geom_angle_site_symmetry_1
_geom_angle_site_symmetry_3
_geom_angle_publ_flag
Cl2 C26 H26A 109.0 . . ?
Cl2 C26 H26B 109.0 . . ?
Cl3 C26 Cl2 113.1(3) . . ?
Cl3 C26 H26A 109.0 . . ?
Cl3 C26 H26B 109.0 . . ?
H26A C26 H26B 107.8 . . ?
C25 O1 H1 109.5 . . ?
C1 N1 C11 111.2(3) . . ?
C1 N1 C12 110.9(3) . . ?
C1 N1 C25 105.0(3) . . ?
C11 N1 C12 109.0(3) . . ?
C11 N1 C25 112.1(3) . . ?
C12 N1 C25 108.7(3) . . ?
C2 C1 N1 128.2(4) . . ?
C2 C1 C10 122.0(4) . . ?
C10 C1 N1 109.7(3) . . ?
C1 C2 H2 121.8 . . ?
C1 C2 C3 116.3(4) . . ?
C3 C2 H2 121.8 . . ?
C2 C3 H3 117.9 . . ?
C4 C3 C2 124.3(4) . . ?
C4 C3 H3 117.9 . . ?
C3 C4 C5 119.0(4) . . ?
C3 C4 C13 115.4(3) . . ?
C5 C4 C13 125.6(3) . . ?
C6 C5 C4 130.3(4) . . ?
C10 C5 C4 115.3(3) . . ?
C10 C5 C6 114.3(3) . . ?
C5 C6 C19 124.6(4) . . ?
C7 C6 C5 119.1(4) . . ?
C7 C6 C19 116.3(4) . . ?
C6 C7 H7 117.8 . . ?
C6 C7 C8 124.4(4) . . ?
C8 C7 H7 117.8 . . ?
C7 C8 H8 121.4 . . ?
C9 C8 C7 117.2(4) . . ?
C9 C8 H8 121.4 . . ?
C8 C9 C10 119.8(4) . . ?
C8 C9 C25 129.2(4) . . ?
C10 C9 C25 110.7(3) . . ?
C1 C10 C5 122.9(4) . . ?
C9 C10 C1 112.1(3) . . ?
C9 C10 C5 125.0(4) . . ?
N1 C11 H11A 109.5 . . ?
N1 C11 H11B 109.5 . . ?
N1 C11 H11C 109.5 . . ?
H11A C11 H11B 109.5 . . ?
H11A C11 H11C 109.5 . . ?
H11B C11 H11C 109.5 . . ?
N1 C12 H12A 109.5 . . ?
N1 C12 H12B 109.5 . . ?
N1 C12 H12C 109.5 . . ?
H12A C12 H12B 109.5 . . ?
H12A C12 H12C 109.5 . . ?
H12B C12 H12C 109.5 . . ?
C14 C13 C4 119.5(4) . . ?
C18 C13 C4 121.8(4) . . ?
C18 C13 C14 118.6(4) . . ?
C13 C14 H14 119.8 . . ?
C15 C14 C13 120.3(4) . . ?
C15 C14 H14 119.8 . . ?
C14 C15 H15 119.6 . . ?
C14 C15 C16 120.8(5) . . ?
C16 C15 H15 119.6 . . ?
C15 C16 H16 120.4 . . ?
C17 C16 C15 119.1(4) . . ?
C17 C16 H16 120.4 . . ?
C16 C17 H17 119.6 . . ?
C16 C17 C18 120.8(4) . . ?
C18 C17 H17 119.6 . . ?
C13 C18 H18 119.8 . . ?
C17 C18 C13 120.4(4) . . ?
C17 C18 H18 119.8 . . ?
C20 C19 C6 121.8(4) . . ?
C24 C19 C6 119.9(4) . . ?
C24 C19 C20 118.3(4) . . ?
C19 C20 H20 119.9 . . ?
C21 C20 C19 120.2(4) . . ?
C21 C20 H20 119.9 . . ?
C20 C21 H21 119.3 . . ?
C22 C21 C20 121.4(4) . . ?
C22 C21 H21 119.3 . . ?
C21 C22 H22 120.4 . . ?
C21 C22 C23 119.1(4) . . ?
C23 C22 H22 120.4 . . ?
C22 C23 H23 120.2 . . ?
C24 C23 C22 119.6(4) . . ?
C24 C23 H23 120.2 . . ?
C19 C24 H24 119.3 . . ?
C23 C24 C19 121.3(4) . . ?
C23 C24 H24 119.3 . . ?
O1 C25 N1 111.3(3) . . ?
O1 C25 C9 110.4(3) . . ?
O1 C25 H25 111.0 . . ?
N1 C25 H25 111.0 . . ?
C9 C25 N1 101.8(3) . . ?
C9 C25 H25 111.0 . . ?

loop_
_geom_bond_atom_site_label_1
_geom_bond_atom_site_label_2
_geom_bond_distance
_geom_bond_site_symmetry_2
_geom_bond_publ_flag
Cl2 C26 1.763(5) . ?
Cl3 C26 1.743(5) . ?
C26 H26A 0.9700 . ?
C26 H26B 0.9700 . ?
O1 H1 0.8200 . ?
O1 C25 1.360(4) . ?
N1 C1 1.473(5) . ?
N1 C11 1.491(5) . ?
N1 C12 1.499(5) . ?
N1 C25 1.617(5) . ?
C1 C2 1.347(5) . ?
C1 C10 1.396(5) . ?
C2 H2 0.9300 . ?
C2 C3 1.411(6) . ?
C3 H3 0.9300 . ?
C3 C4 1.383(6) . ?
C4 C5 1.439(5) . ?
C4 C13 1.492(5) . ?
C5 C6 1.434(5) . ?
C5 C10 1.413(5) . ?
C6 C7 1.384(6) . ?
C6 C19 1.491(5) . ?
C7 H7 0.9300 . ?
C7 C8 1.404(6) . ?
C8 H8 0.9300 . ?
C8 C9 1.357(5) . ?
C9 C10 1.391(5) . ?
C9 C25 1.499(5) . ?
C11 H11A 0.9600 . ?
C11 H11B 0.9600 . ?
C11 H11C 0.9600 . ?
C12 H12A 0.9600 . ?
C12 H12B 0.9600 . ?
C12 H12C 0.9600 . ?
C13 C14 1.390(6) . ?
C13 C18 1.385(6) . ?
C14 H14 0.9300 . ?
C14 C15 1.377(6) . ?
C15 H15 0.9300 . ?
C15 C16 1.380(7) . ?
C16 H16 0.9300 . ?
C16 C17 1.369(7) . ?
C17 H17 0.9300 . ?
C17 C18 1.384(6) . ?
C18 H18 0.9300 . ?
C19 C20 1.389(5) . ?
C19 C24 1.386(5) . ?
C20 H20 0.9300 . ?
C20 C21 1.376(6) . ?
C21 H21 0.9300 . ?
C21 C22 1.372(6) . ?
C22 H22 0.9300 . ?
C22 C23 1.388(6) . ?
C23 H23 0.9300 . ?
C23 C24 1.385(6) . ?
C24 H24 0.9300 . ?
C25 H25 0.9800 . ?

loop_
_geom_torsion_atom_site_label_1
_geom_torsion_atom_site_label_2
_geom_torsion_atom_site_label_3
_geom_torsion_atom_site_label_4
_geom_torsion
_geom_torsion_site_symmetry_1
_geom_torsion_site_symmetry_2
_geom_torsion_site_symmetry_3
_geom_torsion_site_symmetry_4
_geom_torsion_publ_flag
N1 C1 C2 C3 -177.9(4) . . . . ?
N1 C1 C10 C5 179.7(3) . . . . ?
N1 C1 C10 C9 0.3(4) . . . . ?
C1 N1 C25 O1 -109.9(3) . . . . ?
C1 N1 C25 C9 7.7(4) . . . . ?
C1 C2 C3 C4 -1.1(6) . . . . ?
C2 C1 C10 C5 -0.8(6) . . . . ?
C2 C1 C10 C9 179.8(4) . . . . ?
C2 C3 C4 C5 -2.4(6) . . . . ?
C2 C3 C4 C13 176.7(4) . . . . ?
C3 C4 C5 C6 -176.6(4) . . . . ?
C3 C4 C5 C10 4.1(5) . . . . ?
C3 C4 C13 C14 60.0(5) . . . . ?
C3 C4 C13 C18 -116.6(4) . . . . ?
C4 C5 C6 C7 -177.1(4) . . . . ?
C4 C5 C6 C19 4.4(6) . . . . ?
C4 C5 C10 C1 -2.7(5) . . . . ?
C4 C5 C10 C9 176.7(4) . . . . ?
C4 C13 C14 C15 -178.0(4) . . . . ?
C4 C13 C18 C17 177.4(4) . . . . ?
C5 C4 C13 C14 -121.0(4) . . . . ?
C5 C4 C13 C18 62.4(6) . . . . ?
C5 C6 C7 C8 -0.2(6) . . . . ?
C5 C6 C19 C20 54.3(5) . . . . ?
C5 C6 C19 C24 -127.6(4) . . . . ?
C6 C5 C10 C1 177.9(3) . . . . ?
C6 C5 C10 C9 -2.7(5) . . . . ?
C6 C7 C8 C9 -1.5(7) . . . . ?
C6 C19 C20 C21 -179.6(4) . . . . ?
C6 C19 C24 C23 -179.3(4) . . . . ?
C7 C6 C19 C20 -124.2(4) . . . . ?
C7 C6 C19 C24 53.9(5) . . . . ?
C7 C8 C9 C10 1.1(6) . . . . ?
C7 C8 C9 C25 175.3(4) . . . . ?
C8 C9 C10 C1 -179.5(4) . . . . ?
C8 C9 C10 C5 1.1(6) . . . . ?
C8 C9 C25 O1 -64.2(6) . . . . ?
C8 C9 C25 N1 177.5(4) . . . . ?
C10 C1 C2 C3 2.7(6) . . . . ?
C10 C5 C6 C7 2.2(5) . . . . ?
C10 C5 C6 C19 -176.3(3) . . . . ?
C10 C9 C25 O1 110.4(4) . . . . ?
C10 C9 C25 N1 -7.9(4) . . . . ?
C11 N1 C1 C2 53.9(6) . . . . ?
C11 N1 C1 C10 -126.7(4) . . . . ?
C11 N1 C25 O1 10.9(4) . . . . ?
C11 N1 C25 C9 128.6(3) . . . . ?
C12 N1 C1 C2 -67.5(5) . . . . ?
C12 N1 C1 C10 111.9(4) . . . . ?
C12 N1 C25 O1 131.4(3) . . . . ?
C12 N1 C25 C9 -110.9(3) . . . . ?
C13 C4 C5 C6 4.4(7) . . . . ?
C13 C4 C5 C10 -174.9(4) . . . . ?
C13 C14 C15 C16 1.1(7) . . . . ?
C14 C13 C18 C17 0.8(6) . . . . ?
C14 C15 C16 C17 -0.5(8) . . . . ?
C15 C16 C17 C18 0.0(7) . . . . ?
C16 C17 C18 C13 -0.2(7) . . . . ?
C18 C13 C14 C15 -1.2(6) . . . . ?
C19 C6 C7 C8 178.4(4) . . . . ?
C19 C20 C21 C22 -1.6(6) . . . . ?
C20 C19 C24 C23 -1.1(6) . . . . ?
C20 C21 C22 C23 -0.3(7) . . . . ?
C21 C22 C23 C24 1.5(6) . . . . ?
C22 C23 C24 C19 -0.7(6) . . . . ?
C24 C19 C20 C21 2.3(6) . . . . ?
C25 N1 C1 C2 175.4(4) . . . . ?
C25 N1 C1 C10 -5.2(4) . . . . ?
C25 C9 C10 C1 5.3(4) . . . . ?
C25 C9 C10 C5 -174.1(3) . . . . ?

loop_
_exptl_oxdiff_crystal_face_indexfrac_h
_exptl_oxdiff_crystal_face_indexfrac_k
_exptl_oxdiff_crystal_face_indexfrac_l
_exptl_oxdiff_crystal_face_x
_exptl_oxdiff_crystal_face_y
_exptl_oxdiff_crystal_face_z
-0.0177 4.9784 45.0139 -0.9154 -0.1845 -0.3416
0.0177 -4.9784 -45.0139 0.9154 0.1845 0.3416
5.9974 -11.0065 12.0043 -0.3616 -0.0466 0.9504
-5.9960 11.0085 -16.0051 0.4379 0.0801 -0.9419
-1.0056 16.0046 -1.9880 -0.1011 0.5542 -0.8553
1.0056 -16.0046 1.9880 0.1011 -0.5542 0.8553
7.9996 1.0094 -11.9862 -0.1265 0.7770 0.5561
-7.9996 -1.0094 11.9862 0.1265 -0.7770 -0.5561
-0.9948 -15.0066 4.9857 0.1185 -0.7003 0.6547
